data_9016989
loop_
_publ_author_name
'Izatulina, A.'
'Gurzhiy, V.'
'Frank-Kamenetskaya O'

_publ_section_title
;
 Weddellite from renal stones: Structure refinement and dependence of
 crystal chemical features on H2O content.
 Note: Sample 16
;
_journal_name_full 'American Mineralogist'
_journal_page_first 2
_journal_page_last 7
_journal_volume 99
_journal_year 2014
_chemical_compound_source 'oxalic renal stones of St. Petersburg citizens aged 24-65 years'
_chemical_formula_sum 'C2 H4.58 Ca O6.29'
_chemical_name_mineral Weddellite
_space_group_IT_number 87
_space_group_name_Hall '-I 4'
_space_group_name_H-M_alt 'I 4/m'
_symmetry_space_group_name_H-M 'I 4/m'
_cell_angle_alpha 90
_cell_angle_beta 90
_cell_angle_gamma 90
_cell_length_a 12.3627
_cell_length_b 12.3627
_cell_length_c 7.3574
_cell_volume 1124.478
_database_code_amcsd 0020086
_exptl_crystal_density_diffrn 2.001
_cod_data_source_file inputs/fixed/downloads/05/05620.cif
_cod_data_source_block 05620
_cod_original_formula_sum 'Ca C2 O6.29 H4.58'
_cod_database_code 9016989

loop_
_space_group_symop_operation_xyz
x,y,z
1/2+x,1/2+y,1/2+z
y,-x,-z
1/2+y,1/2-x,1/2-z
-y,x,z
1/2-y,1/2+x,1/2+z
x,y,-z
1/2+x,1/2+y,1/2-z
-x,-y,z
1/2-x,1/2-y,1/2+z
-y,x,-z
1/2-y,1/2+x,1/2-z
y,-x,z
1/2+y,1/2-x,1/2+z
-x,-y,-z
1/2-x,1/2-y,1/2-z

loop_
_atom_site_aniso_label
_atom_site_aniso_U_11
_atom_site_aniso_U_22
_atom_site_aniso_U_33
_atom_site_aniso_U_12
_atom_site_aniso_U_13
_atom_site_aniso_U_23
Ca1 0.01594 0.01702 0.01350 0.00140 0.00000 0.00000
C1 0.01770 0.02210 0.01430 -0.00110 0.00070 -0.00190
O1 0.01670 0.03110 0.01510 -0.00320 -0.00260 0.00100
O2 0.01730 0.07650 0.01690 -0.00490 0.00290 -0.00680
OW1 0.02200 0.06020 0.02880 -0.00580 0.00000 0.00000
OW2 0.04970 0.03180 0.03670 0.01500 0.00000 0.00000

loop_
_atom_site_label
_atom_site_fract_x
_atom_site_fract_y
_atom_site_fract_z
_atom_site_occupancy
_atom_site_U_iso_or_equiv
_atom_site_type_symbol
_atom_site_attached_hydrogens
Ca1 0.30084 0.19934 0.50000 1.00000 0.01550 Ca 0
C1 0.55350 0.24224 0.60549 1.00000 0.01800 C 0
O1 0.64336 0.24576 0.68271 1.00000 0.02100 O 0
O2 0.46301 0.23670 0.67995 1.00000 0.03690 O 0
OW1 0.11453 0.14716 0.50000 1.00000 0.03700 O 0
OW2 0.38270 0.01878 0.50000 1.00000 0.03940 O 0
Wat3 0.00000 0.00000 0.14800 0.26000 0.10300 O 2
Wat31 0.00000 0.00000 0.22900 0.32000 0.08400 O 2
H1 0.07600 0.16000 0.39500 1.00000 0.11800 H 0
H2 0.38500 -0.00600 0.38100 1.00000 0.16100 H 0

loop_
_cod_changelog_entry_id
_cod_changelog_entry_author
_cod_changelog_entry_date
_cod_changelog_entry_text
1
;cod-tools version 3.8.0
Id: cif_guess_AMCSD_atom_types 9581 2023-05-17 12:35:41Z saulius
;
2023-05-23T09:20:41+03:00
;Derived atom types and hydrogen counts
from atom names that follow the AMCSD naming convention
(Wat == water, O-H == hydroxyl).
;

loop_
_cod_related_entry_id
_cod_related_entry_database
_cod_related_entry_code
1 AMCSD 0020086

_cell_formula_units_Z 8
